data_1553024
loop_
_publ_author_name
'Mo, Zhenbo'
'Ouyang, Zhenwu'
'Wang, Lei'
'Fillman, Kathlyn L.'
'Neidig, Michael L.'
'Deng, Liang'

_publ_section_title
;
 Two- and three-coordinate formal iron(i) compounds featuring monodentate
 aminocarbene ligands
;
_journal_issue 9
_journal_name_full 'Org. Chem. Front.'
_journal_page_first 1040
_journal_paper_doi 10.1039/C4QO00175C
_journal_volume 1
_journal_year 2014
_chemical_formula_sum 'C76 H84 B F24 Fe N2 O'
_chemical_formula_weight 1564.11
_chemical_properties_physical 'Air-sensitive, Moisture-sensitive, Hygroscopic, Oxygen-sensitive'
_space_group_crystal_system triclinic
_space_group_IT_number 2
_space_group_name_Hall '-P 1'
_space_group_name_H-M_alt 'P -1'
_atom_sites_solution_hydrogens geom
_audit_creation_method SHELXL-2014
_cell_angle_alpha 93.467(2)
_cell_angle_beta 102.677(2)
_cell_angle_gamma 109.051(2)
_cell_formula_units_Z 2
_cell_length_a 12.8079(12)
_cell_length_b 13.0473(12)
_cell_length_c 25.151(2)
_cell_measurement_reflns_used 9041
_cell_measurement_temperature 140(2)
_cell_measurement_theta_max 27.83
_cell_measurement_theta_min 2.19
_cell_volume 3835.9(6)
_computing_cell_refinement 'Bruker SAINT'
_computing_data_collection 'Bruker APEX2'
_computing_data_reduction 'Bruker SAINT'
_computing_molecular_graphics 'Bruker SHELXTL'
_computing_publication_material 'Bruker SHELXTL'
_computing_structure_refinement 'SHELXL-2014 (Sheldrick, 2014)'
_computing_structure_solution 'SHELXS-97 (Sheldrick, 2008)'
_diffrn_ambient_temperature 140(2)
_diffrn_measured_fraction_theta_full 0.999
_diffrn_measured_fraction_theta_max 0.999
_diffrn_measurement_device_type 'Bruker APEX-II CCD'
_diffrn_measurement_method '\f and \w scans'
_diffrn_radiation_type MoK\a
_diffrn_radiation_wavelength 0.71073
_diffrn_reflns_av_R_equivalents 0.0335
_diffrn_reflns_av_unetI/netI 0.0553
_diffrn_reflns_Laue_measured_fraction_full 0.999
_diffrn_reflns_Laue_measured_fraction_max 0.999
_diffrn_reflns_limit_h_max 15
_diffrn_reflns_limit_h_min -15
_diffrn_reflns_limit_k_max 13
_diffrn_reflns_limit_k_min -15
_diffrn_reflns_limit_l_max 28
_diffrn_reflns_limit_l_min -30
_diffrn_reflns_number 26849
_diffrn_reflns_point_group_measured_fraction_full 0.999
_diffrn_reflns_point_group_measured_fraction_max 0.999
_diffrn_reflns_theta_full 25.242
_diffrn_reflns_theta_max 25.500
_diffrn_reflns_theta_min 0.838
_exptl_absorpt_coefficient_mu 0.299
_exptl_absorpt_correction_T_max 0.7456
_exptl_absorpt_correction_T_min 0.6433
_exptl_absorpt_correction_type multi-scan
_exptl_absorpt_process_details sadabs
_exptl_crystal_density_diffrn 1.354
_exptl_crystal_F_000 1618
_exptl_crystal_recrystallization_method 'Re-crystallisation from solvent: ether and hexane'
_exptl_crystal_size_max 0.250
_exptl_crystal_size_mid 0.200
_exptl_crystal_size_min 0.160
_refine_diff_density_max 0.954
_refine_diff_density_min -1.009
_refine_diff_density_rms 0.055
_refine_ls_extinction_method none
_refine_ls_goodness_of_fit_ref 1.007
_refine_ls_hydrogen_treatment constr
_refine_ls_matrix_type full
_refine_ls_number_parameters 1165
_refine_ls_number_reflns 14276
_refine_ls_number_restraints 510
_refine_ls_restrained_S_all 3.644
_refine_ls_R_factor_all 0.0792
_refine_ls_R_factor_gt 0.0527
_refine_ls_shift/su_max 0.002
_refine_ls_shift/su_mean 0.000
_refine_ls_structure_factor_coef Fsqd
_refine_ls_weighting_details 'w=1/[\s^2^(Fo^2^)+(0.0639P)^2^+3.4706P] where P=(Fo^2^+2Fc^2^)/3'
_refine_ls_weighting_scheme calc
_refine_ls_wR_factor_gt 0.1298
_refine_ls_wR_factor_ref 0.1484
_reflns_Friedel_coverage 0.000
_reflns_number_gt 10344
_reflns_number_total 14276
_reflns_threshold_expression 'I > 2\s(I)'
_cod_data_source_file c4qo00175c2.cif
_cod_data_source_block 4+Et2O
_cod_original_cell_volume 3836.0(6)
_cod_database_code 1553024
_shelx_space_group_comment
; 
The symmetry employed for this shelxl refinement is uniquely defined 
by the following loop, which should always be used as a source of 
symmetry information in preference to the above space-group names. 
They are only intended as comments. 
;
_shelx_estimated_absorpt_t_min 0.929
_shelx_estimated_absorpt_t_max 0.954
_shelxl_version_number 2014-3

loop_
_space_group_symop_operation_xyz
'x, y, z'
'-x, -y, -z'

loop_
_atom_site_label
_atom_site_type_symbol
_atom_site_fract_x
_atom_site_fract_y
_atom_site_fract_z
_atom_site_U_iso_or_equiv
_atom_site_adp_type
_atom_site_occupancy
_atom_site_site_symmetry_order
_atom_site_calc_flag
_atom_site_refinement_flags_posn
_atom_site_refinement_flags_adp
_atom_site_refinement_flags_occupancy
_atom_site_disorder_assembly
_atom_site_disorder_group
Fe1 Fe 0.5000 0.5000 0.5000 0.02872(14) Uani 1 2 d S . P . .
Fe2 Fe 1.0000 0.5000 0.0000 0.02851(14) Uani 1 2 d S . P . .
N1 N 0.31927(19) 0.47540(19) 0.40257(9) 0.0313(5) Uani 1 1 d . . . . .
N2 N 0.87789(18) 0.43030(17) 0.08257(9) 0.0270(5) Uani 1 1 d . . . . .
O1 O 0.4347(2) 0.0477(2) 0.36094(12) 0.0668(7) Uani 1 1 d . . . . .
B1 B 0.7151(2) 0.9274(2) 0.23294(12) 0.0257(6) Uani 1 1 d . . . . .
C1 C 0.4303(2) 0.5130(2) 0.42265(11) 0.0298(6) Uani 1 1 d . . . . .
C2 C 0.4857(3) 0.5627(3) 0.37808(13) 0.0451(7) Uani 1 1 d . U . . .
C3 C 0.5624(4) 0.5037(4) 0.36536(18) 0.0788(14) Uani 1 1 d . . . . .
H3A H 0.6255 0.5154 0.3979 0.118 Uiso 1 1 calc R U . . .
H3B H 0.5186 0.4251 0.3553 0.118 Uiso 1 1 calc R U . . .
H3C H 0.5930 0.5321 0.3346 0.118 Uiso 1 1 calc R U . . .
C4 C 0.5561(6) 0.6812(4) 0.3974(2) 0.1108(15) Uani 1 1 d . U . . .
H4A H 0.6191 0.6875 0.4292 0.166 Uiso 1 1 calc R U . . .
H4B H 0.5870 0.7139 0.3676 0.166 Uiso 1 1 calc R U . . .
H4C H 0.5082 0.7198 0.4082 0.166 Uiso 1 1 calc R U . . .
C5 C 0.3880(3) 0.5473(5) 0.32973(17) 0.0839(10) Uani 1 1 d . U . . .
H5A H 0.3948 0.5027 0.2983 0.101 Uiso 1 1 calc R U . . .
H5B H 0.3903 0.6195 0.3188 0.101 Uiso 1 1 calc R U . . .
C6 C 0.2755(3) 0.4909(3) 0.34318(12) 0.0468(8) Uani 1 1 d . . . . .
C7 C 0.2070(5) 0.3808(4) 0.30771(15) 0.0976(19) Uani 1 1 d . . . . .
H7A H 0.2547 0.3350 0.3096 0.146 Uiso 1 1 calc R U . . .
H7B H 0.1400 0.3443 0.3212 0.146 Uiso 1 1 calc R U . . .
H7C H 0.1822 0.3920 0.2695 0.146 Uiso 1 1 calc R U . . .
C8 C 0.1997(3) 0.5590(3) 0.33933(12) 0.0421(7) Uani 1 1 d . . . . .
H8A H 0.1286 0.5177 0.3485 0.063 Uiso 1 1 calc R U . . .
H8B H 0.2390 0.6270 0.3652 0.063 Uiso 1 1 calc R U . . .
H8C H 0.1823 0.5763 0.3018 0.063 Uiso 1 1 calc R U . . .
C9 C 0.2447(2) 0.4244(2) 0.43711(10) 0.0297(6) Uani 1 1 d . . . . .
C10 C 0.2120(2) 0.4909(2) 0.47112(11) 0.0318(6) Uani 1 1 d . . . . .
C11 C 0.1434(2) 0.4399(3) 0.50481(12) 0.0364(7) Uani 1 1 d . . . . .
H11A H 0.1197 0.4830 0.5281 0.044 Uiso 1 1 calc R U . . .
C12 C 0.1093(2) 0.3282(3) 0.50498(12) 0.0388(7) Uani 1 1 d . . . . .
H12A H 0.0619 0.2950 0.5279 0.047 Uiso 1 1 calc R U . . .
C13 C 0.1440(2) 0.2648(3) 0.47201(12) 0.0388(7) Uani 1 1 d . . . . .
H13A H 0.1202 0.1880 0.4727 0.047 Uiso 1 1 calc R U . . .
C14 C 0.2132(2) 0.3106(2) 0.43755(11) 0.0341(6) Uani 1 1 d . . . . .
C15 C 0.2604(3) 0.2382(2) 0.40760(12) 0.0420(7) Uani 1 1 d . . . . .
H15A H 0.2981 0.2807 0.3810 0.050 Uiso 1 1 calc R U . . .
C16 C 0.1671(4) 0.1329(3) 0.37491(18) 0.0751(13) Uani 1 1 d . . . . .
H16A H 0.2018 0.0894 0.3564 0.113 Uiso 1 1 calc R U . . .
H16B H 0.1279 0.0904 0.4001 0.113 Uiso 1 1 calc R U . . .
H16C H 0.1119 0.1518 0.3473 0.113 Uiso 1 1 calc R U . . .
C17 C 0.3511(3) 0.2108(3) 0.44878(14) 0.0477(8) Uani 1 1 d . . . . .
H17A H 0.3812 0.1641 0.4293 0.071 Uiso 1 1 calc R U . . .
H17B H 0.4133 0.2786 0.4671 0.071 Uiso 1 1 calc R U . . .
H17C H 0.3168 0.1720 0.4763 0.071 Uiso 1 1 calc R U . . .
C18 C 0.2531(2) 0.6153(2) 0.47585(12) 0.0382(7) Uani 1 1 d . . . . .
H18A H 0.2975 0.6377 0.4478 0.046 Uiso 1 1 calc R U . . .
C19 C 0.3328(3) 0.6672(3) 0.53297(13) 0.0485(8) Uani 1 1 d . . . . .
H19A H 0.3586 0.7472 0.5354 0.073 Uiso 1 1 calc R U . . .
H19B H 0.2917 0.6441 0.5612 0.073 Uiso 1 1 calc R U . . .
H19C H 0.3990 0.6434 0.5387 0.073 Uiso 1 1 calc R U . . .
C20 C 0.1538(3) 0.6580(3) 0.46457(16) 0.0546(9) Uani 1 1 d . . . . .
H20A H 0.1836 0.7381 0.4680 0.082 Uiso 1 1 calc R U . . .
H20B H 0.1058 0.6275 0.4272 0.082 Uiso 1 1 calc R U . . .
H20C H 0.1082 0.6357 0.4913 0.082 Uiso 1 1 calc R U . . .
C21 C 0.9678(2) 0.4308(2) 0.06572(10) 0.0270(5) Uani 1 1 d . . . . .
C22 C 1.0309(2) 0.3714(2) 0.10337(11) 0.0320(6) Uani 1 1 d . . . . .
C23 C 0.9464(3) 0.3160(2) 0.13712(12) 0.0384(7) Uani 1 1 d . . . . .
H23A H 0.9067 0.2374 0.1221 0.046 Uiso 1 1 calc R U . . .
H23B H 0.9876 0.3218 0.1760 0.046 Uiso 1 1 calc R U . . .
C24 C 0.8603(3) 0.3748(2) 0.13319(11) 0.0347(6) Uani 1 1 d . . . . .
C25 C 0.7389(3) 0.2959(3) 0.12387(15) 0.0539(9) Uani 1 1 d . . . . .
H25A H 0.7213 0.2403 0.0921 0.081 Uiso 1 1 calc R U . . .
H25B H 0.7309 0.2602 0.1567 0.081 Uiso 1 1 calc R U . . .
H25C H 0.6859 0.3363 0.1168 0.081 Uiso 1 1 calc R U . . .
C26 C 0.8863(4) 0.4605(3) 0.18263(13) 0.0594(10) Uani 1 1 d . . . . .
H26A H 0.9646 0.5119 0.1890 0.089 Uiso 1 1 calc R U . . .
H26B H 0.8329 0.5005 0.1754 0.089 Uiso 1 1 calc R U . . .
H26C H 0.8779 0.4244 0.2153 0.089 Uiso 1 1 calc R U . . .
C27 C 1.1425(3) 0.4558(3) 0.13920(14) 0.0524(9) Uani 1 1 d . . . . .
H27A H 1.1839 0.4185 0.1637 0.079 Uiso 1 1 calc R U . . .
H27B H 1.1897 0.4933 0.1155 0.079 Uiso 1 1 calc R U . . .
H27C H 1.1250 0.5096 0.1613 0.079 Uiso 1 1 calc R U . . .
C28 C 1.0595(3) 0.2878(3) 0.06954(13) 0.0446(7) Uani 1 1 d . . . . .
H28A H 1.1000 0.2503 0.0944 0.067 Uiso 1 1 calc R U . . .
H28B H 0.9888 0.2340 0.0461 0.067 Uiso 1 1 calc R U . . .
H28C H 1.1080 0.3254 0.0464 0.067 Uiso 1 1 calc R U . . .
C29 C 0.8018(2) 0.4828(2) 0.05413(11) 0.0282(6) Uani 1 1 d . . . . .
C30 C 0.8250(2) 0.5947(2) 0.06984(11) 0.0316(6) Uani 1 1 d . . . . .
C31 C 0.7486(3) 0.6407(3) 0.04217(13) 0.0421(7) Uani 1 1 d . . . . .
H31A H 0.7609 0.7157 0.0528 0.051 Uiso 1 1 calc R U . . .
C32 C 0.6558(3) 0.5808(3) -0.00010(14) 0.0477(8) Uani 1 1 d . . . . .
H32A H 0.6044 0.6139 -0.0180 0.057 Uiso 1 1 calc R U . . .
C33 C 0.6379(3) 0.4722(3) -0.01622(13) 0.0436(7) Uani 1 1 d . . . . .
H33A H 0.5748 0.4318 -0.0461 0.052 Uiso 1 1 calc R U . . .
C34 C 0.7097(2) 0.4199(2) 0.00996(11) 0.0338(6) Uani 1 1 d . . . . .
C35 C 0.6907(3) 0.3031(2) -0.01275(12) 0.0392(7) Uani 1 1 d . . . . .
H35A H 0.7430 0.2761 0.0136 0.047 Uiso 1 1 calc R U . . .
C36 C 0.5678(3) 0.2256(3) -0.01895(16) 0.0568(9) Uani 1 1 d . . . . .
H36A H 0.5599 0.1515 -0.0337 0.085 Uiso 1 1 calc R U . . .
H36B H 0.5504 0.2249 0.0171 0.085 Uiso 1 1 calc R U . . .
H36C H 0.5147 0.2511 -0.0442 0.085 Uiso 1 1 calc R U . . .
C37 C 0.7212(3) 0.2998(3) -0.06815(14) 0.0530(9) Uani 1 1 d . . . . .
H37A H 0.7086 0.2240 -0.0824 0.079 Uiso 1 1 calc R U . . .
H37B H 0.6729 0.3287 -0.0943 0.079 Uiso 1 1 calc R U . . .
H37C H 0.8016 0.3447 -0.0632 0.079 Uiso 1 1 calc R U . . .
C38 C 0.9323(2) 0.6694(2) 0.11175(11) 0.0341(6) Uani 1 1 d . . . . .
H38A H 0.9748 0.6230 0.1293 0.041 Uiso 1 1 calc R U . . .
C39 C 1.0096(3) 0.7505(3) 0.08267(13) 0.0444(7) Uani 1 1 d . . . . .
H39A H 1.0785 0.7983 0.1099 0.067 Uiso 1 1 calc R U . . .
H39B H 1.0313 0.7098 0.0555 0.067 Uiso 1 1 calc R U . . .
H39C H 0.9684 0.7951 0.0641 0.067 Uiso 1 1 calc R U . . .
C40 C 0.9055(3) 0.7326(3) 0.15724(13) 0.0464(8) Uani 1 1 d . . . . .
H40A H 0.9770 0.7793 0.1831 0.070 Uiso 1 1 calc R U . . .
H40B H 0.8632 0.7781 0.1408 0.070 Uiso 1 1 calc R U . . .
H40C H 0.8593 0.6806 0.1769 0.070 Uiso 1 1 calc R U . . .
C41 C 0.7653(2) 1.0121(2) 0.29122(10) 0.0252(5) Uani 1 1 d . . . . .
C42 C 0.7972(2) 1.1254(2) 0.29110(11) 0.0278(6) Uani 1 1 d . . . . .
H42A H 0.7947 1.1527 0.2569 0.033 Uiso 1 1 calc R U . . .
C43 C 0.8324(2) 1.1995(2) 0.33905(11) 0.0283(6) Uani 1 1 d . . . . .
C44 C 0.8405(2) 1.1640(2) 0.39016(11) 0.0318(6) Uani 1 1 d . . . . .
H44A H 0.8667 1.2146 0.4231 0.038 Uiso 1 1 calc R U . . .
C45 C 0.8089(2) 1.0523(2) 0.39138(11) 0.0309(6) Uani 1 1 d . . . . .
C46 C 0.7711(2) 0.9786(2) 0.34339(10) 0.0276(5) Uani 1 1 d . . . . .
H46A H 0.7482 0.9025 0.3459 0.033 Uiso 1 1 calc R U . . .
C47 C 0.8178(3) 1.0119(2) 0.44505(12) 0.0460(8) Uani 1 1 d D . . . .
F10 F 0.8682(5) 1.0840(2) 0.48882(12) 0.0822(15) Uani 0.7 1 d D U P A 1
F11 F 0.8825(5) 0.9465(5) 0.45064(16) 0.114(2) Uani 0.7 1 d D U P A 1
F12 F 0.7227(4) 0.9492(5) 0.4525(2) 0.123(3) Uani 0.7 1 d D U P A 1
F10' F 0.7558(9) 0.9099(5) 0.4426(4) 0.072(3) Uani 0.3 1 d D U P A 2
F11' F 0.7736(12) 1.0634(8) 0.4784(3) 0.086(3) Uani 0.3 1 d D U P A 2
F12' F 0.9169(5) 1.0266(11) 0.4727(4) 0.106(4) Uani 0.3 1 d D U P A 2
C48 C 0.8595(3) 1.3188(2) 0.33533(11) 0.0402(7) Uani 1 1 d D . . . .
F7 F 0.9103(7) 1.3539(12) 0.2972(3) 0.062(2) Uani 0.5 1 d D U P B 1
F8 F 0.9299(6) 1.3797(10) 0.3836(3) 0.054(2) Uani 0.5 1 d D U P B 1
F9 F 0.7665(4) 1.3425(5) 0.3292(3) 0.0743(18) Uani 0.5 1 d D U P B 1
F7' F 0.8939(8) 1.3842(11) 0.3816(2) 0.068(2) Uani 0.5 1 d D U P B 2
F8' F 0.7716(4) 1.3429(5) 0.30407(19) 0.0526(14) Uani 0.5 1 d D U P B 2
F9' F 0.9420(6) 1.3537(12) 0.3080(3) 0.056(2) Uani 0.5 1 d D U P B 2
C49 C 0.7179(2) 0.8044(2) 0.24179(10) 0.0268(5) Uani 1 1 d . . . . .
C50 C 0.8112(2) 0.7906(2) 0.27763(11) 0.0299(6) Uani 1 1 d . . . . .
H50A H 0.8727 0.8537 0.2975 0.036 Uiso 1 1 calc R U . . .
C51 C 0.8171(2) 0.6876(2) 0.28520(11) 0.0319(6) Uani 1 1 d . . . . .
C52 C 0.7300(3) 0.5936(2) 0.25642(11) 0.0331(6) Uani 1 1 d . . . . .
H52A H 0.7327 0.5230 0.2621 0.040 Uiso 1 1 calc R U . . .
C53 C 0.6391(2) 0.6052(2) 0.21930(11) 0.0314(6) Uani 1 1 d . . . . .
C54 C 0.6336(2) 0.7087(2) 0.21224(11) 0.0295(6) Uani 1 1 d . . . . .
H54A H 0.5700 0.7140 0.1863 0.035 Uiso 1 1 calc R U . . .
C55 C 0.9178(3) 0.6777(3) 0.32412(13) 0.0478(8) Uani 1 1 d D . . . .
F13 F 0.9675(5) 0.7602(3) 0.36568(19) 0.0711(14) Uani 0.7 1 d D U P C 1
F14 F 1.0032(4) 0.6835(6) 0.30033(17) 0.113(2) Uani 0.7 1 d D U P C 1
F15 F 0.8993(5) 0.5898(3) 0.3465(2) 0.113(3) Uani 0.7 1 d D U P C 1
F13' F 0.9578(8) 0.6103(8) 0.3011(3) 0.069(3) Uani 0.3 1 d D U P C 2
F14' F 0.8835(11) 0.6268(9) 0.3654(4) 0.088(3) Uani 0.3 1 d D U P C 2
F15' F 0.9991(9) 0.7650(6) 0.3456(6) 0.099(5) Uani 0.3 1 d D U P C 2
C56 C 0.5455(3) 0.5056(2) 0.18607(13) 0.0457(8) Uani 1 1 d D . . . .
F16 F 0.5509(6) 0.4156(5) 0.2040(3) 0.092(2) Uani 0.7 1 d D U P D 1
F17 F 0.5514(6) 0.4951(5) 0.13466(19) 0.086(2) Uani 0.7 1 d D U P D 1
F18 F 0.4455(5) 0.5082(6) 0.1850(3) 0.106(3) Uani 0.7 1 d D U P D 1
F16' F 0.4479(10) 0.5214(13) 0.1623(6) 0.085(5) Uani 0.3 1 d D U P D 2
F17' F 0.5097(12) 0.4222(11) 0.2128(6) 0.100(6) Uani 0.3 1 d D U P D 2
F18' F 0.5701(13) 0.4624(12) 0.1435(5) 0.083(4) Uani 0.3 1 d D U P D 2
C57 C 0.5843(2) 0.9271(2) 0.21107(10) 0.0253(5) Uani 1 1 d . . . . .
C58 C 0.4945(2) 0.8615(2) 0.23069(10) 0.0277(5) Uani 1 1 d . . . . .
H58A H 0.5085 0.8116 0.2549 0.033 Uiso 1 1 calc R U . . .
C59 C 0.3857(2) 0.8668(2) 0.21614(11) 0.0298(6) Uani 1 1 d . . . . .
C60 C 0.3612(2) 0.9389(2) 0.18138(10) 0.0287(6) Uani 1 1 d . . . . .
H60A H 0.2866 0.9423 0.1713 0.034 Uiso 1 1 calc R U . . .
C61 C 0.4485(2) 1.0056(2) 0.16186(10) 0.0272(5) Uani 1 1 d . . . . .
C62 C 0.5578(2) 1.0001(2) 0.17680(10) 0.0263(5) Uani 1 1 d . . . . .
H62A H 0.6164 1.0478 0.1632 0.032 Uiso 1 1 calc R U . . .
C63 C 0.2929(2) 0.7920(2) 0.23747(12) 0.0435(7) Uani 1 1 d D . . . .
F1 F 0.2130(4) 0.8357(4) 0.2413(2) 0.1061(17) Uani 0.7 1 d D U P E 1
F2 F 0.3320(3) 0.7830(4) 0.28977(15) 0.0802(15) Uani 0.7 1 d D U P E 1
F3 F 0.2450(5) 0.6997(4) 0.2112(2) 0.135(3) Uani 0.7 1 d D U P E 1
F1' F 0.2977(6) 0.6869(5) 0.2327(3) 0.047(2) Uani 0.3 1 d D U P E 2
F2' F 0.1880(4) 0.7695(6) 0.2052(3) 0.057(2) Uani 0.3 1 d D U P E 2
F3' F 0.2888(8) 0.8105(8) 0.2857(3) 0.080(4) Uani 0.3 1 d D U P E 2
C64 C 0.4269(2) 1.0855(2) 0.12458(12) 0.0398(7) Uani 1 1 d D . . . .
F4 F 0.3177(4) 1.0675(8) 0.1015(4) 0.0506(19) Uani 0.7 1 d D U P F 1
F5 F 0.4761(6) 1.0820(6) 0.0823(3) 0.0513(14) Uani 0.7 1 d D U P F 1
F6 F 0.4729(6) 1.1899(5) 0.1487(3) 0.0730(18) Uani 0.7 1 d D U P F 1
F4' F 0.4920(17) 1.1148(14) 0.0907(8) 0.063(4) Uani 0.3 1 d D U P F 2
F5' F 0.4351(14) 1.1753(10) 0.1558(7) 0.072(4) Uani 0.3 1 d D U P F 2
F6' F 0.3185(8) 1.0430(19) 0.0947(8) 0.041(4) Uani 0.3 1 d D U P F 2
C65 C 0.7951(2) 0.9691(2) 0.19021(10) 0.0256(5) Uani 1 1 d . . . . .
C66 C 0.7535(2) 0.9517(2) 0.13277(10) 0.0278(6) Uani 1 1 d . . . . .
H66A H 0.6735 0.9198 0.1172 0.033 Uiso 1 1 calc R U . . .
C67 C 0.8259(2) 0.9798(2) 0.09766(11) 0.0296(6) Uani 1 1 d . . . . .
C68 C 0.9433(2) 1.0234(2) 0.11844(11) 0.0296(6) Uani 1 1 d . . . . .
H68A H 0.9927 1.0412 0.0946 0.036 Uiso 1 1 calc R U . . .
C69 C 0.9866(2) 1.0404(2) 0.17508(11) 0.0284(6) Uani 1 1 d . . . . .
C70 C 0.9141(2) 1.0153(2) 0.20983(11) 0.0275(6) Uani 1 1 d . . . . .
H70A H 0.9465 1.0299 0.2485 0.033 Uiso 1 1 calc R U . . .
C71 C 1.1123(2) 1.0871(2) 0.19866(11) 0.0390(7) Uani 1 1 d D . . . .
F22 F 1.1465(4) 1.1843(3) 0.22655(19) 0.0870(18) Uani 0.7 1 d D U P G 1
F23 F 1.1721(4) 1.0935(4) 0.16182(16) 0.0716(14) Uani 0.7 1 d D U P G 1
F24 F 1.1470(4) 1.0246(4) 0.23341(17) 0.0818(16) Uani 0.7 1 d D U P G 1
F22' F 1.1681(12) 1.0494(9) 0.1704(4) 0.075(4) Uani 0.3 1 d D U P G 2
F23' F 1.1510(9) 1.0811(8) 0.2504(3) 0.073(4) Uani 0.3 1 d D U P G 2
F24' F 1.1526(9) 1.1981(5) 0.1968(4) 0.065(3) Uani 0.3 1 d D U P G 2
C72 C 0.7766(2) 0.9675(2) 0.03697(11) 0.0374(7) Uani 1 1 d D . . . .
F19 F 0.6835(4) 0.8812(3) 0.0180(3) 0.0475(13) Uani 0.7 1 d D U P H 1
F20 F 0.8510(4) 0.9533(4) 0.0091(2) 0.0674(14) Uani 0.7 1 d D U P H 1
F21 F 0.7549(4) 1.0533(3) 0.0214(2) 0.0729(15) Uani 0.7 1 d D U P H 1
F19' F 0.8471(10) 1.0010(11) 0.0067(6) 0.088(5) Uani 0.3 1 d D U P H 2
F20' F 0.7057(9) 1.0276(8) 0.0272(6) 0.075(3) Uani 0.3 1 d D U P H 2
F21' F 0.7081(10) 0.8670(6) 0.0158(8) 0.051(3) Uani 0.3 1 d D U P H 2
C73 C 0.4547(4) 0.1781(4) 0.2994(2) 0.0785(13) Uani 1 1 d . . . . .
H73A H 0.5074 0.2221 0.2797 0.118 Uiso 1 1 calc R U . . .
H73B H 0.3850 0.1299 0.2729 0.118 Uiso 1 1 calc R U . . .
H73C H 0.4355 0.2267 0.3238 0.118 Uiso 1 1 calc R U . . .
C74 C 0.5097(3) 0.1108(3) 0.33260(16) 0.0619(10) Uani 1 1 d . . . . .
H74A H 0.5301 0.0621 0.3082 0.074 Uiso 1 1 calc R U . . .
H74B H 0.5807 0.1591 0.3592 0.074 Uiso 1 1 calc R U . . .
C75 C 0.4810(5) -0.0176(4) 0.3946(2) 0.0884(15) Uani 1 1 d . . . . .
H75A H 0.5503 0.0298 0.4226 0.106 Uiso 1 1 calc R U . . .
H75B H 0.5031 -0.0677 0.3719 0.106 Uiso 1 1 calc R U . . .
C76 C 0.3952(7) -0.0825(4) 0.4224(3) 0.126(2) Uani 1 1 d . . . . .
H76A H 0.4278 -0.1276 0.4457 0.188 Uiso 1 1 calc R U . . .
H76B H 0.3742 -0.0326 0.4452 0.188 Uiso 1 1 calc R U . . .
H76C H 0.3271 -0.1299 0.3946 0.188 Uiso 1 1 calc R U . . .

loop_
_atom_site_aniso_label
_atom_site_aniso_U_11
_atom_site_aniso_U_22
_atom_site_aniso_U_33
_atom_site_aniso_U_23
_atom_site_aniso_U_13
_atom_site_aniso_U_12
Fe1 0.0292(3) 0.0361(3) 0.0228(3) 0.0074(2) 0.0065(2) 0.0134(2)
Fe2 0.0321(3) 0.0272(3) 0.0296(3) 0.0090(2) 0.0133(2) 0.0102(2)
N1 0.0308(12) 0.0466(14) 0.0220(11) 0.0077(10) 0.0069(9) 0.0199(11)
N2 0.0341(12) 0.0232(11) 0.0275(11) 0.0072(9) 0.0129(9) 0.0108(9)
O1 0.0696(17) 0.0574(16) 0.0858(19) 0.0037(14) 0.0389(15) 0.0273(14)
B1 0.0271(15) 0.0264(15) 0.0246(14) 0.0058(11) 0.0048(11) 0.0116(12)
C1 0.0342(15) 0.0326(15) 0.0291(14) 0.0060(11) 0.0117(11) 0.0177(12)
C2 0.0513(15) 0.0628(17) 0.0413(14) 0.0291(13) 0.0274(12) 0.0323(13)
C3 0.089(3) 0.131(4) 0.070(3) 0.055(3) 0.060(2) 0.074(3)
C4 0.179(3) 0.067(2) 0.073(2) 0.024(2) 0.063(2) 0.001(2)
C5 0.0568(17) 0.148(2) 0.0534(16) 0.0421(17) 0.0204(14) 0.0351(17)
C6 0.0433(18) 0.081(2) 0.0252(14) 0.0177(15) 0.0075(13) 0.0328(17)
C7 0.161(5) 0.113(4) 0.0313(19) -0.017(2) -0.027(2) 0.103(4)
C8 0.0399(17) 0.0451(18) 0.0366(16) 0.0153(13) 0.0002(13) 0.0132(14)
C9 0.0240(13) 0.0419(16) 0.0240(13) 0.0054(11) 0.0037(10) 0.0143(12)
C10 0.0253(13) 0.0440(17) 0.0285(14) 0.0058(12) 0.0052(11) 0.0161(12)
C11 0.0301(15) 0.0502(18) 0.0339(15) 0.0026(13) 0.0105(12) 0.0195(13)
C12 0.0302(15) 0.0510(19) 0.0387(16) 0.0113(13) 0.0137(12) 0.0149(13)
C13 0.0334(15) 0.0421(17) 0.0411(16) 0.0066(13) 0.0108(13) 0.0126(13)
C14 0.0296(14) 0.0413(17) 0.0300(14) 0.0010(12) 0.0056(11) 0.0124(12)
C15 0.0507(19) 0.0383(17) 0.0398(16) 0.0009(13) 0.0201(14) 0.0145(14)
C16 0.079(3) 0.060(2) 0.071(3) -0.025(2) 0.024(2) 0.006(2)
C17 0.060(2) 0.0446(18) 0.057(2) 0.0156(15) 0.0309(17) 0.0296(16)
C18 0.0365(16) 0.0434(17) 0.0404(16) 0.0059(13) 0.0117(13) 0.0202(13)
C19 0.0476(19) 0.0466(19) 0.0482(19) -0.0032(15) 0.0119(15) 0.0146(15)
C20 0.051(2) 0.057(2) 0.069(2) 0.0116(18) 0.0186(17) 0.0332(17)
C21 0.0285(13) 0.0193(12) 0.0303(13) 0.0015(10) 0.0072(11) 0.0051(10)
C22 0.0362(15) 0.0293(14) 0.0331(14) 0.0090(11) 0.0101(12) 0.0131(12)
C23 0.0462(17) 0.0389(17) 0.0397(16) 0.0179(13) 0.0175(13) 0.0210(14)
C24 0.0487(17) 0.0308(15) 0.0346(15) 0.0142(12) 0.0212(13) 0.0183(13)
C25 0.056(2) 0.060(2) 0.059(2) 0.0357(17) 0.0331(17) 0.0206(17)
C26 0.109(3) 0.054(2) 0.0374(18) 0.0183(15) 0.0390(19) 0.041(2)
C27 0.0430(19) 0.051(2) 0.051(2) 0.0165(16) -0.0027(15) 0.0080(15)
C28 0.058(2) 0.0428(18) 0.0504(19) 0.0184(14) 0.0233(15) 0.0319(16)
C29 0.0318(14) 0.0293(14) 0.0311(14) 0.0107(11) 0.0159(11) 0.0140(11)
C30 0.0371(15) 0.0302(14) 0.0339(14) 0.0084(11) 0.0168(12) 0.0144(12)
C31 0.0479(18) 0.0374(17) 0.0517(19) 0.0124(14) 0.0188(15) 0.0238(14)
C32 0.0426(18) 0.053(2) 0.057(2) 0.0189(16) 0.0120(15) 0.0276(16)
C33 0.0318(16) 0.0506(19) 0.0450(18) 0.0105(14) 0.0058(13) 0.0119(14)
C34 0.0336(15) 0.0339(15) 0.0358(15) 0.0094(12) 0.0149(12) 0.0093(12)
C35 0.0384(16) 0.0316(15) 0.0413(16) 0.0037(12) 0.0111(13) 0.0038(13)
C36 0.045(2) 0.045(2) 0.065(2) 0.0086(16) 0.0134(17) -0.0039(16)
C37 0.062(2) 0.0438(19) 0.0465(19) -0.0050(15) 0.0204(16) 0.0074(16)
C38 0.0436(16) 0.0281(14) 0.0338(15) 0.0037(11) 0.0132(12) 0.0146(12)
C39 0.0473(18) 0.0390(17) 0.0449(18) 0.0056(13) 0.0168(14) 0.0092(14)
C40 0.066(2) 0.0360(17) 0.0439(18) 0.0024(13) 0.0229(16) 0.0208(15)
C41 0.0222(12) 0.0287(14) 0.0272(13) 0.0061(10) 0.0058(10) 0.0121(10)
C42 0.0297(14) 0.0283(14) 0.0281(13) 0.0090(10) 0.0080(11) 0.0122(11)
C43 0.0245(13) 0.0258(14) 0.0321(14) 0.0059(11) 0.0047(11) 0.0068(11)
C44 0.0365(15) 0.0270(14) 0.0285(14) 0.0009(11) 0.0045(11) 0.0094(12)
C45 0.0338(15) 0.0295(14) 0.0287(14) 0.0073(11) 0.0066(11) 0.0102(12)
C46 0.0292(14) 0.0249(13) 0.0285(13) 0.0064(10) 0.0056(11) 0.0097(11)
C47 0.065(2) 0.0360(17) 0.0291(15) 0.0061(13) 0.0062(15) 0.0108(16)
F10 0.152(4) 0.0455(19) 0.0246(15) 0.0033(13) 0.002(2) 0.015(2)
F11 0.208(6) 0.137(4) 0.047(2) 0.035(2) 0.019(3) 0.131(4)
F12 0.095(3) 0.152(6) 0.075(4) 0.074(4) 0.013(3) -0.021(3)
F10' 0.129(7) 0.029(3) 0.029(3) 0.011(3) 0.016(5) -0.006(4)
F11' 0.159(8) 0.107(7) 0.036(4) 0.028(4) 0.049(5) 0.085(7)
F12' 0.057(5) 0.154(10) 0.073(7) 0.073(7) -0.013(5) 0.000(6)
C48 0.0452(18) 0.0312(16) 0.0380(17) 0.0066(13) 0.0042(14) 0.0092(14)
F7 0.096(6) 0.039(3) 0.039(3) 0.016(2) 0.014(4) 0.007(5)
F8 0.068(4) 0.022(3) 0.053(3) 0.001(2) -0.006(2) 0.006(3)
F9 0.066(3) 0.038(3) 0.120(5) 0.032(4) 0.010(3) 0.025(2)
F7' 0.133(7) 0.031(3) 0.039(3) 0.001(2) 0.015(3) 0.033(5)
F8' 0.055(2) 0.0395(19) 0.061(2) 0.0236(17) 0.0031(15) 0.0188(14)
F9' 0.042(3) 0.040(3) 0.074(5) 0.022(4) 0.014(3) -0.003(3)
C49 0.0307(14) 0.0294(14) 0.0232(12) 0.0048(10) 0.0080(10) 0.0135(11)
C50 0.0331(14) 0.0290(14) 0.0287(13) 0.0029(11) 0.0060(11) 0.0134(11)
C51 0.0418(16) 0.0353(15) 0.0279(13) 0.0073(11) 0.0116(12) 0.0232(13)
C52 0.0484(17) 0.0283(14) 0.0338(14) 0.0097(11) 0.0181(13) 0.0219(13)
C53 0.0389(15) 0.0264(14) 0.0326(14) 0.0039(11) 0.0141(12) 0.0128(12)
C54 0.0321(14) 0.0309(14) 0.0278(13) 0.0043(11) 0.0061(11) 0.0148(12)
C55 0.058(2) 0.048(2) 0.0457(19) 0.0066(15) 0.0038(16) 0.0348(17)
F13 0.079(3) 0.071(3) 0.057(2) -0.0103(17) -0.0251(19) 0.049(2)
F14 0.072(3) 0.221(6) 0.080(3) 0.025(4) 0.014(2) 0.096(4)
F15 0.118(4) 0.042(2) 0.135(6) 0.032(3) -0.058(4) 0.023(2)
F13' 0.076(6) 0.090(5) 0.058(4) -0.011(4) -0.007(4) 0.071(5)
F14' 0.111(7) 0.132(9) 0.043(5) 0.051(6) 0.016(4) 0.068(7)
F15' 0.059(6) 0.056(6) 0.150(11) 0.008(6) -0.047(7) 0.029(4)
C56 0.050(2) 0.0310(17) 0.052(2) -0.0021(14) 0.0065(15) 0.0138(14)
F16 0.099(4) 0.023(2) 0.118(4) 0.012(2) -0.019(3) 0.003(2)
F17 0.107(5) 0.064(3) 0.048(2) -0.0153(19) -0.005(2) -0.001(3)
F18 0.040(3) 0.067(4) 0.184(7) -0.050(4) 0.021(3) -0.001(2)
F16' 0.052(6) 0.029(4) 0.134(9) -0.004(6) -0.046(6) 0.011(4)
F17' 0.103(10) 0.053(7) 0.079(6) 0.026(5) -0.003(6) -0.042(6)
F18' 0.065(5) 0.079(9) 0.095(8) -0.049(6) 0.028(6) 0.018(5)
C57 0.0276(13) 0.0227(13) 0.0245(12) 0.0016(10) 0.0042(10) 0.0092(10)
C58 0.0321(14) 0.0265(14) 0.0263(13) 0.0067(10) 0.0070(11) 0.0124(11)
C59 0.0297(14) 0.0300(14) 0.0306(14) 0.0059(11) 0.0089(11) 0.0106(11)
C60 0.0248(13) 0.0314(14) 0.0305(14) 0.0034(11) 0.0054(11) 0.0121(11)
C61 0.0297(14) 0.0265(13) 0.0263(13) 0.0040(10) 0.0047(10) 0.0123(11)
C62 0.0256(13) 0.0249(13) 0.0280(13) 0.0055(10) 0.0060(10) 0.0083(10)
C63 0.0353(17) 0.049(2) 0.0513(19) 0.0215(15) 0.0164(14) 0.0153(15)
F1 0.073(3) 0.118(4) 0.185(5) 0.100(4) 0.088(3) 0.060(3)
F2 0.058(3) 0.112(4) 0.071(2) 0.055(2) 0.0326(18) 0.012(2)
F3 0.136(5) 0.080(3) 0.124(4) -0.049(3) 0.085(4) -0.069(3)
F1' 0.026(3) 0.028(3) 0.091(6) 0.033(4) 0.017(3) 0.007(3)
F2' 0.023(3) 0.055(5) 0.092(6) 0.048(4) 0.014(3) 0.007(3)
F3' 0.078(7) 0.079(6) 0.067(6) -0.027(5) 0.061(5) -0.016(5)
C64 0.0372(17) 0.0439(18) 0.0443(17) 0.0182(14) 0.0102(13) 0.0198(14)
F4 0.041(2) 0.074(5) 0.059(4) 0.038(3) 0.0201(19) 0.040(2)
F5 0.051(3) 0.072(4) 0.053(2) 0.043(2) 0.029(2) 0.034(3)
F6 0.105(5) 0.031(2) 0.078(3) 0.021(2) 0.009(3) 0.024(2)
F4' 0.041(5) 0.067(8) 0.097(8) 0.062(6) 0.032(6) 0.021(5)
F5' 0.108(10) 0.028(5) 0.070(7) 0.016(5) -0.007(6) 0.029(5)
F6' 0.036(5) 0.062(8) 0.028(4) 0.013(4) 0.000(3) 0.027(4)
C65 0.0293(13) 0.0218(13) 0.0278(13) 0.0049(10) 0.0068(10) 0.0120(10)
C66 0.0268(13) 0.0260(13) 0.0295(13) 0.0032(10) 0.0040(11) 0.0102(11)
C67 0.0351(15) 0.0253(13) 0.0282(13) 0.0053(10) 0.0061(11) 0.0115(11)
C68 0.0339(15) 0.0249(13) 0.0341(14) 0.0067(11) 0.0121(11) 0.0127(11)
C69 0.0296(14) 0.0271(14) 0.0316(14) 0.0035(11) 0.0075(11) 0.0143(11)
C70 0.0297(14) 0.0270(14) 0.0268(13) 0.0029(10) 0.0037(11) 0.0135(11)
C71 0.0299(15) 0.0503(19) 0.0392(16) 0.0038(14) 0.0109(12) 0.0163(14)
F22 0.0390(18) 0.073(3) 0.118(4) -0.056(3) 0.000(3) 0.004(2)
F23 0.0309(17) 0.130(4) 0.0508(19) 0.011(2) 0.0166(14) 0.020(3)
F24 0.038(2) 0.102(3) 0.095(3) 0.041(3) -0.005(2) 0.020(3)
F22' 0.050(5) 0.095(6) 0.089(6) -0.023(5) 0.021(4) 0.044(5)
F23' 0.027(4) 0.131(9) 0.034(4) 0.038(5) -0.006(3) -0.003(6)
F24' 0.047(4) 0.047(4) 0.080(6) 0.011(4) -0.010(5) 0.003(3)
C72 0.0406(17) 0.0393(17) 0.0292(14) 0.0085(12) 0.0068(12) 0.0103(14)
F19 0.0395(19) 0.057(2) 0.0286(18) 0.006(2) -0.0020(16) 0.001(2)
F20 0.054(2) 0.129(4) 0.0249(19) 0.009(2) 0.0142(14) 0.037(3)
F21 0.124(4) 0.048(2) 0.039(2) 0.0176(16) -0.006(3) 0.035(2)
F19' 0.061(6) 0.132(10) 0.036(4) 0.042(7) 0.010(4) -0.017(6)
F20' 0.112(7) 0.075(6) 0.049(5) 0.010(4) -0.003(5) 0.062(5)
F21' 0.073(7) 0.038(4) 0.040(5) -0.004(3) -0.009(5) 0.032(4)
C73 0.083(3) 0.070(3) 0.083(3) 0.006(2) 0.038(3) 0.019(2)
C74 0.048(2) 0.066(2) 0.062(2) -0.0182(19) 0.0170(18) 0.0092(18)
C75 0.116(4) 0.075(3) 0.083(3) -0.003(3) 0.023(3) 0.048(3)
C76 0.218(8) 0.073(3) 0.127(5) 0.030(3) 0.100(5) 0.065(4)

loop_
_atom_type_symbol
_atom_type_description
_atom_type_scat_dispersion_real
_atom_type_scat_dispersion_imag
_atom_type_scat_source
C C 0.0033 0.0016 'International Tables Vol C Tables 4.2.6.8 and 6.1.1.4'
H H 0.0000 0.0000 'International Tables Vol C Tables 4.2.6.8 and 6.1.1.4'
B B 0.0013 0.0007 'International Tables Vol C Tables 4.2.6.8 and 6.1.1.4'
F F 0.0171 0.0103 'International Tables Vol C Tables 4.2.6.8 and 6.1.1.4'
Fe Fe 0.3463 0.8444 'International Tables Vol C Tables 4.2.6.8 and 6.1.1.4'
N N 0.0061 0.0033 'International Tables Vol C Tables 4.2.6.8 and 6.1.1.4'
O O 0.0106 0.0060 'International Tables Vol C Tables 4.2.6.8 and 6.1.1.4'

loop_
_geom_angle_atom_site_label_1
_geom_angle_atom_site_label_2
_geom_angle_atom_site_label_3
_geom_angle
_geom_angle_site_symmetry_1
_geom_angle_site_symmetry_3
C1 Fe1 C1 180.0 2_666 .
C21 Fe2 C21 180.0 . 2_765
C1 N1 C9 119.9(2) . .
C1 N1 C6 116.4(2) . .
C9 N1 C6 123.6(2) . .
C21 N2 C29 120.3(2) . .
C21 N2 C24 116.5(2) . .
C29 N2 C24 123.2(2) . .
C74 O1 C75 113.6(3) . .
C65 B1 C57 113.7(2) . .
C65 B1 C49 105.0(2) . .
C57 B1 C49 112.2(2) . .
C65 B1 C41 110.7(2) . .
C57 B1 C41 103.5(2) . .
C49 B1 C41 112.0(2) . .
N1 C1 C2 108.4(2) . .
N1 C1 Fe1 120.97(19) . .
C2 C1 Fe1 130.6(2) . .
C5 C2 C4 112.2(4) . .
C5 C2 C3 111.5(4) . .
C4 C2 C3 108.6(4) . .
C5 C2 C1 104.6(3) . .
C4 C2 C1 110.0(3) . .
C3 C2 C1 109.9(3) . .
C2 C3 H3A 109.5 . .
C2 C3 H3B 109.5 . .
H3A C3 H3B 109.5 . .
C2 C3 H3C 109.5 . .
H3A C3 H3C 109.5 . .
H3B C3 H3C 109.5 . .
C2 C4 H4A 109.5 . .
C2 C4 H4B 109.5 . .
H4A C4 H4B 109.5 . .
C2 C4 H4C 109.5 . .
H4A C4 H4C 109.5 . .
H4B C4 H4C 109.5 . .
C2 C5 C6 110.9(3) . .
C2 C5 H5A 109.5 . .
C6 C5 H5A 109.5 . .
C2 C5 H5B 109.5 . .
C6 C5 H5B 109.5 . .
H5A C5 H5B 108.1 . .
C8 C6 C5 113.7(3) . .
C8 C6 C7 108.0(3) . .
C5 C6 C7 113.2(4) . .
C8 C6 N1 111.6(2) . .
C5 C6 N1 99.7(2) . .
C7 C6 N1 110.5(3) . .
C6 C7 H7A 109.5 . .
C6 C7 H7B 109.5 . .
H7A C7 H7B 109.5 . .
C6 C7 H7C 109.5 . .
H7A C7 H7C 109.5 . .
H7B C7 H7C 109.5 . .
C6 C8 H8A 109.5 . .
C6 C8 H8B 109.5 . .
H8A C8 H8B 109.5 . .
C6 C8 H8C 109.5 . .
H8A C8 H8C 109.5 . .
H8B C8 H8C 109.5 . .
C10 C9 C14 122.0(3) . .
C10 C9 N1 119.0(2) . .
C14 C9 N1 118.8(2) . .
C11 C10 C9 117.6(3) . .
C11 C10 C18 118.6(2) . .
C9 C10 C18 123.7(2) . .
C12 C11 C10 121.4(3) . .
C12 C11 H11A 119.3 . .
C10 C11 H11A 119.3 . .
C13 C12 C11 120.1(3) . .
C13 C12 H12A 120.0 . .
C11 C12 H12A 120.0 . .
C12 C13 C14 121.6(3) . .
C12 C13 H13A 119.2 . .
C14 C13 H13A 119.2 . .
C13 C14 C9 117.3(3) . .
C13 C14 C15 118.7(3) . .
C9 C14 C15 123.6(3) . .
C14 C15 C17 109.7(2) . .
C14 C15 C16 112.7(3) . .
C17 C15 C16 110.4(3) . .
C14 C15 H15A 107.9 . .
C17 C15 H15A 107.9 . .
C16 C15 H15A 107.9 . .
C15 C16 H16A 109.5 . .
C15 C16 H16B 109.5 . .
H16A C16 H16B 109.5 . .
C15 C16 H16C 109.5 . .
H16A C16 H16C 109.5 . .
H16B C16 H16C 109.5 . .
C15 C17 H17A 109.5 . .
C15 C17 H17B 109.5 . .
H17A C17 H17B 109.5 . .
C15 C17 H17C 109.5 . .
H17A C17 H17C 109.5 . .
H17B C17 H17C 109.5 . .
C10 C18 C20 111.9(3) . .
C10 C18 C19 110.4(3) . .
C20 C18 C19 110.1(3) . .
C10 C18 H18A 108.1 . .
C20 C18 H18A 108.1 . .
C19 C18 H18A 108.1 . .
C18 C19 H19A 109.5 . .
C18 C19 H19B 109.5 . .
H19A C19 H19B 109.5 . .
C18 C19 H19C 109.5 . .
H19A C19 H19C 109.5 . .
H19B C19 H19C 109.5 . .
C18 C20 H20A 109.5 . .
C18 C20 H20B 109.5 . .
H20A C20 H20B 109.5 . .
C18 C20 H20C 109.5 . .
H20A C20 H20C 109.5 . .
H20B C20 H20C 109.5 . .
N2 C21 C22 108.4(2) . .
N2 C21 Fe2 120.45(19) . .
C22 C21 Fe2 131.13(19) . .
C21 C22 C28 110.5(2) . .
C21 C22 C27 108.7(2) . .
C28 C22 C27 108.8(3) . .
C21 C22 C23 103.9(2) . .
C28 C22 C23 111.9(2) . .
C27 C22 C23 112.9(3) . .
C24 C23 C22 107.4(2) . .
C24 C23 H23A 110.2 . .
C22 C23 H23A 110.2 . .
C24 C23 H23B 110.2 . .
C22 C23 H23B 110.2 . .
H23A C23 H23B 108.5 . .
C25 C24 C26 108.8(3) . .
C25 C24 C23 112.4(2) . .
C26 C24 C23 114.0(3) . .
C25 C24 N2 111.4(2) . .
C26 C24 N2 110.0(2) . .
C23 C24 N2 99.8(2) . .
C24 C25 H25A 109.5 . .
C24 C25 H25B 109.5 . .
H25A C25 H25B 109.5 . .
C24 C25 H25C 109.5 . .
H25A C25 H25C 109.5 . .
H25B C25 H25C 109.5 . .
C24 C26 H26A 109.5 . .
C24 C26 H26B 109.5 . .
H26A C26 H26B 109.5 . .
C24 C26 H26C 109.5 . .
H26A C26 H26C 109.5 . .
H26B C26 H26C 109.5 . .
C22 C27 H27A 109.5 . .
C22 C27 H27B 109.5 . .
H27A C27 H27B 109.5 . .
C22 C27 H27C 109.5 . .
H27A C27 H27C 109.5 . .
H27B C27 H27C 109.5 . .
C22 C28 H28A 109.5 . .
C22 C28 H28B 109.5 . .
H28A C28 H28B 109.5 . .
C22 C28 H28C 109.5 . .
H28A C28 H28C 109.5 . .
H28B C28 H28C 109.5 . .
C30 C29 C34 122.2(3) . .
C30 C29 N2 119.4(2) . .
C34 C29 N2 118.4(2) . .
C31 C30 C29 117.3(3) . .
C31 C30 C38 118.5(3) . .
C29 C30 C38 124.0(2) . .
C32 C31 C30 121.9(3) . .
C32 C31 H31A 119.0 . .
C30 C31 H31A 119.0 . .
C31 C32 C33 119.5(3) . .
C31 C32 H32A 120.3 . .
C33 C32 H32A 120.3 . .
C32 C33 C34 122.0(3) . .
C32 C33 H33A 119.0 . .
C34 C33 H33A 119.0 . .
C33 C34 C29 117.0(3) . .
C33 C34 C35 119.2(3) . .
C29 C34 C35 123.6(3) . .
C34 C35 C37 110.2(2) . .
C34 C35 C36 112.6(3) . .
C37 C35 C36 109.9(3) . .
C34 C35 H35A 108.0 . .
C37 C35 H35A 108.0 . .
C36 C35 H35A 108.0 . .
C35 C36 H36A 109.5 . .
C35 C36 H36B 109.5 . .
H36A C36 H36B 109.5 . .
C35 C36 H36C 109.5 . .
H36A C36 H36C 109.5 . .
H36B C36 H36C 109.5 . .
C35 C37 H37A 109.5 . .
C35 C37 H37B 109.5 . .
H37A C37 H37B 109.5 . .
C35 C37 H37C 109.5 . .
H37A C37 H37C 109.5 . .
H37B C37 H37C 109.5 . .
C30 C38 C40 112.5(2) . .
C30 C38 C39 110.0(2) . .
C40 C38 C39 109.7(2) . .
C30 C38 H38A 108.2 . .
C40 C38 H38A 108.2 . .
C39 C38 H38A 108.2 . .
C38 C39 H39A 109.5 . .
C38 C39 H39B 109.5 . .
H39A C39 H39B 109.5 . .
C38 C39 H39C 109.5 . .
H39A C39 H39C 109.5 . .
H39B C39 H39C 109.5 . .
C38 C40 H40A 109.5 . .
C38 C40 H40B 109.5 . .
H40A C40 H40B 109.5 . .
C38 C40 H40C 109.5 . .
H40A C40 H40C 109.5 . .
H40B C40 H40C 109.5 . .
C42 C41 C46 115.1(2) . .
C42 C41 B1 120.6(2) . .
C46 C41 B1 124.1(2) . .
C43 C42 C41 122.6(2) . .
C43 C42 H42A 118.7 . .
C41 C42 H42A 118.7 . .
C44 C43 C42 121.0(2) . .
C44 C43 C48 119.6(2) . .
C42 C43 C48 119.4(2) . .
C45 C44 C43 117.5(2) . .
C45 C44 H44A 121.2 . .
C43 C44 H44A 121.2 . .
C46 C45 C44 121.2(2) . .
C46 C45 C47 119.8(2) . .
C44 C45 C47 119.0(2) . .
C45 C46 C41 122.5(2) . .
C45 C46 H46A 118.7 . .
C41 C46 H46A 118.7 . .
F12 C47 F10 107.2(3) . .
F12' C47 F10' 108.3(5) . .
F12 C47 F11 102.6(3) . .
F10 C47 F11 101.7(3) . .
F12' C47 F11' 104.7(4) . .
F10' C47 F11' 101.7(5) . .
F12' C47 C45 115.9(5) . .
F12 C47 C45 114.8(4) . .
F10 C47 C45 117.4(3) . .
F10' C47 C45 114.2(5) . .
F11 C47 C45 111.4(3) . .
F11' C47 C45 110.7(4) . .
F7 C48 F9 109.9(5) . .
F7' C48 F9' 106.7(5) . .
F7 C48 F8 106.1(5) . .
F9 C48 F8 105.2(4) . .
F7' C48 F8' 106.1(5) . .
F9' C48 F8' 102.5(4) . .
F7 C48 C43 115.2(7) . .
F7' C48 C43 116.6(6) . .
F9 C48 C43 109.7(3) . .
F9' C48 C43 110.0(6) . .
F8 C48 C43 110.3(6) . .
F8' C48 C43 113.8(3) . .
C54 C49 C50 115.7(2) . .
C54 C49 B1 123.2(2) . .
C50 C49 B1 121.0(2) . .
C51 C50 C49 122.3(3) . .
C51 C50 H50A 118.8 . .
C49 C50 H50A 118.8 . .
C52 C51 C50 120.6(3) . .
C52 C51 C55 119.3(2) . .
C50 C51 C55 120.1(3) . .
C53 C52 C51 118.1(2) . .
C53 C52 H52A 120.9 . .
C51 C52 H52A 120.9 . .
C52 C53 C54 120.9(3) . .
C52 C53 C56 119.5(2) . .
C54 C53 C56 119.6(3) . .
C49 C54 C53 122.3(2) . .
C49 C54 H54A 118.8 . .
C53 C54 H54A 118.8 . .
F15' C55 F13' 108.8(5) . .
F15 C55 F13 105.7(4) . .
F15 C55 F14 106.1(3) . .
F13 C55 F14 102.3(3) . .
F15' C55 F14' 107.2(5) . .
F13' C55 F14' 102.9(5) . .
F15' C55 C51 117.1(7) . .
F15 C55 C51 115.8(4) . .
F13' C55 C51 111.0(4) . .
F13 C55 C51 113.5(3) . .
F14 C55 C51 112.3(3) . .
F14' C55 C51 108.8(6) . .
F18 C56 F16 107.7(4) . .
F18 C56 F17 106.7(4) . .
F16 C56 F17 105.7(4) . .
F17' C56 F18' 104.1(6) . .
F17' C56 F16' 102.7(6) . .
F18' C56 F16' 102.3(6) . .
F18 C56 C53 112.6(4) . .
F16 C56 C53 112.5(4) . .
F17 C56 C53 111.3(4) . .
F17' C56 C53 116.2(8) . .
F18' C56 C53 114.7(7) . .
F16' C56 C53 115.1(7) . .
C62 C57 C58 115.5(2) . .
C62 C57 B1 122.5(2) . .
C58 C57 B1 121.6(2) . .
C59 C58 C57 122.3(2) . .
C59 C58 H58A 118.8 . .
C57 C58 H58A 118.8 . .
C58 C59 C60 121.0(2) . .
C58 C59 C63 119.5(2) . .
C60 C59 C63 119.5(2) . .
C61 C60 C59 117.9(2) . .
C61 C60 H60A 121.0 . .
C59 C60 H60A 121.0 . .
C60 C61 C62 120.8(2) . .
C60 C61 C64 120.1(2) . .
C62 C61 C64 119.1(2) . .
C61 C62 C57 122.4(2) . .
C61 C62 H62A 118.8 . .
C57 C62 H62A 118.8 . .
F3 C63 F2 108.6(3) . .
F3' C63 F2' 107.7(4) . .
F3 C63 F1 108.2(3) . .
F2 C63 F1 101.2(3) . .
F3' C63 F1' 104.2(5) . .
F2' C63 F1' 98.4(4) . .
F3 C63 C59 115.4(3) . .
F3' C63 C59 120.6(5) . .
F2 C63 C59 110.8(3) . .
F2' C63 C59 114.0(4) . .
F1 C63 C59 111.7(3) . .
F1' C63 C59 109.2(4) . .
F4' C64 F5' 108.3(7) . .
F4' C64 F6' 107.9(7) . .
F5' C64 F6' 106.2(7) . .
F4 C64 F6 106.7(4) . .
F4 C64 F5 105.8(4) . .
F6 C64 F5 104.9(4) . .
F4' C64 C61 117.8(11) . .
F4 C64 C61 115.1(6) . .
F5' C64 C61 107.9(9) . .
F6' C64 C61 108.0(12) . .
F6 C64 C61 113.8(5) . .
F5 C64 C61 109.8(5) . .
C70 C65 C66 115.4(2) . .
C70 C65 B1 120.3(2) . .
C66 C65 B1 124.0(2) . .
C67 C66 C65 122.2(2) . .
C67 C66 H66A 118.9 . .
C65 C66 H66A 118.9 . .
C68 C67 C66 120.9(2) . .
C68 C67 C72 119.1(2) . .
C66 C67 C72 119.9(2) . .
C67 C68 C69 118.0(2) . .
C67 C68 H68A 121.0 . .
C69 C68 H68A 121.0 . .
C68 C69 C70 120.8(2) . .
C68 C69 C71 119.4(2) . .
C70 C69 C71 119.9(2) . .
C69 C70 C65 122.7(2) . .
C69 C70 H70A 118.7 . .
C65 C70 H70A 118.7 . .
F22' C71 F23' 108.2(6) . .
F22 C71 F23 107.0(3) . .
F22 C71 F24 106.0(3) . .
F23 C71 F24 104.8(3) . .
F22' C71 F24' 103.5(5) . .
F23' C71 F24' 102.8(4) . .
F22' C71 C69 112.9(7) . .
F22 C71 C69 113.3(3) . .
F23' C71 C69 117.5(5) . .
F23 C71 C69 114.0(3) . .
F24 C71 C69 110.9(3) . .
F24' C71 C69 110.7(5) . .
F21 C72 F19 108.3(4) . .
F19' C72 F21' 108.3(7) . .
F21 C72 F20 105.8(3) . .
F19 C72 F20 104.7(3) . .
F19' C72 F20' 104.7(5) . .
F21' C72 F20' 103.2(6) . .
F19' C72 C67 117.4(7) . .
F21 C72 C67 113.1(3) . .
F19 C72 C67 113.8(4) . .
F21' C72 C67 112.9(9) . .
F20 C72 C67 110.5(3) . .
F20' C72 C67 109.0(6) . .
C74 C73 H73A 109.5 . .
C74 C73 H73B 109.5 . .
H73A C73 H73B 109.5 . .
C74 C73 H73C 109.5 . .
H73A C73 H73C 109.5 . .
H73B C73 H73C 109.5 . .
O1 C74 C73 109.7(3) . .
O1 C74 H74A 109.7 . .
C73 C74 H74A 109.7 . .
O1 C74 H74B 109.7 . .
C73 C74 H74B 109.7 . .
H74A C74 H74B 108.2 . .
O1 C75 C76 109.8(5) . .
O1 C75 H75A 109.7 . .
C76 C75 H75A 109.7 . .
O1 C75 H75B 109.7 . .
C76 C75 H75B 109.7 . .
H75A C75 H75B 108.2 . .
C75 C76 H76A 109.5 . .
C75 C76 H76B 109.5 . .
H76A C76 H76B 109.5 . .
C75 C76 H76C 109.5 . .
H76A C76 H76C 109.5 . .
H76B C76 H76C 109.5 . .

loop_
_geom_bond_atom_site_label_1
_geom_bond_atom_site_label_2
_geom_bond_distance
_geom_bond_site_symmetry_2
Fe1 C1 1.997(3) 2_666
Fe1 C1 1.997(3) .
Fe2 C21 1.988(3) .
Fe2 C21 1.988(3) 2_765
N1 C1 1.310(3) .
N1 C9 1.459(3) .
N1 C6 1.526(3) .
N2 C21 1.310(3) .
N2 C29 1.456(3) .
N2 C24 1.526(3) .
O1 C74 1.401(5) .
O1 C75 1.411(6) .
B1 C65 1.640(4) .
B1 C57 1.643(4) .
B1 C49 1.645(4) .
B1 C41 1.646(4) .
C1 C2 1.522(4) .
C2 C5 1.491(5) .
C2 C4 1.500(6) .
C2 C3 1.504(5) .
C3 H3A 0.9800 .
C3 H3B 0.9800 .
C3 H3C 0.9800 .
C4 H4A 0.9800 .
C4 H4B 0.9800 .
C4 H4C 0.9800 .
C5 C6 1.511(5) .
C5 H5A 0.9900 .
C5 H5B 0.9900 .
C6 C8 1.507(5) .
C6 C7 1.519(6) .
C7 H7A 0.9800 .
C7 H7B 0.9800 .
C7 H7C 0.9800 .
C8 H8A 0.9800 .
C8 H8B 0.9800 .
C8 H8C 0.9800 .
C9 C10 1.402(4) .
C9 C14 1.407(4) .
C10 C11 1.395(4) .
C10 C18 1.521(4) .
C11 C12 1.379(4) .
C11 H11A 0.9500 .
C12 C13 1.373(4) .
C12 H12A 0.9500 .
C13 C14 1.396(4) .
C13 H13A 0.9500 .
C14 C15 1.519(4) .
C15 C17 1.530(5) .
C15 C16 1.533(5) .
C15 H15A 1.0000 .
C16 H16A 0.9800 .
C16 H16B 0.9800 .
C16 H16C 0.9800 .
C17 H17A 0.9800 .
C17 H17B 0.9800 .
C17 H17C 0.9800 .
C18 C20 1.527(4) .
C18 C19 1.533(4) .
C18 H18A 1.0000 .
C19 H19A 0.9800 .
C19 H19B 0.9800 .
C19 H19C 0.9800 .
C20 H20A 0.9800 .
C20 H20B 0.9800 .
C20 H20C 0.9800 .
C21 C22 1.520(4) .
C22 C28 1.528(4) .
C22 C27 1.534(4) .
C22 C23 1.543(4) .
C23 C24 1.525(4) .
C23 H23A 0.9900 .
C23 H23B 0.9900 .
C24 C25 1.516(4) .
C24 C26 1.522(4) .
C25 H25A 0.9800 .
C25 H25B 0.9800 .
C25 H25C 0.9800 .
C26 H26A 0.9800 .
C26 H26B 0.9800 .
C26 H26C 0.9800 .
C27 H27A 0.9800 .
C27 H27B 0.9800 .
C27 H27C 0.9800 .
C28 H28A 0.9800 .
C28 H28B 0.9800 .
C28 H28C 0.9800 .
C29 C30 1.404(4) .
C29 C34 1.408(4) .
C30 C31 1.392(4) .
C30 C38 1.521(4) .
C31 C32 1.376(5) .
C31 H31A 0.9500 .
C32 C33 1.379(5) .
C32 H32A 0.9500 .
C33 C34 1.393(4) .
C33 H33A 0.9500 .
C34 C35 1.517(4) .
C35 C37 1.529(4) .
C35 C36 1.535(4) .
C35 H35A 1.0000 .
C36 H36A 0.9800 .
C36 H36B 0.9800 .
C36 H36C 0.9800 .
C37 H37A 0.9800 .
C37 H37B 0.9800 .
C37 H37C 0.9800 .
C38 C40 1.532(4) .
C38 C39 1.537(4) .
C38 H38A 1.0000 .
C39 H39A 0.9800 .
C39 H39B 0.9800 .
C39 H39C 0.9800 .
C40 H40A 0.9800 .
C40 H40B 0.9800 .
C40 H40C 0.9800 .
C41 C42 1.399(4) .
C41 C46 1.402(3) .
C42 C43 1.388(4) .
C42 H42A 0.9500 .
C43 C44 1.386(4) .
C43 C48 1.494(4) .
C44 C45 1.384(4) .
C44 H44A 0.9500 .
C45 C46 1.383(4) .
C45 C47 1.473(4) .
C46 H46A 0.9500 .
C47 F12' 1.253(6) .
C47 F12 1.286(5) .
C47 F10 1.297(4) .
C47 F10' 1.297(7) .
C47 F11 1.363(4) .
C47 F11' 1.365(6) .
C48 F7 1.299(7) .
C48 F7' 1.299(7) .
C48 F9 1.306(6) .
C48 F9' 1.356(6) .
C48 F8 1.362(6) .
C48 F8' 1.363(5) .
C49 C54 1.391(4) .
C49 C50 1.400(4) .
C50 C51 1.392(4) .
C50 H50A 0.9500 .
C51 C52 1.385(4) .
C51 C55 1.486(4) .
C52 C53 1.381(4) .
C52 H52A 0.9500 .
C53 C54 1.394(4) .
C53 C56 1.495(4) .
C54 H54A 0.9500 .
C55 F15' 1.256(7) .
C55 F15 1.284(5) .
C55 F13' 1.316(6) .
C55 F13 1.335(5) .
C55 F14 1.341(5) .
C55 F14' 1.344(7) .
C56 F18 1.287(5) .
C56 F16 1.300(5) .
C56 F17 1.313(5) .
C56 F17' 1.320(8) .
C56 F18' 1.324(8) .
C56 F16' 1.349(8) .
C57 C62 1.395(4) .
C57 C58 1.399(4) .
C58 C59 1.385(4) .
C58 H58A 0.9500 .
C59 C60 1.386(4) .
C59 C63 1.496(4) .
C60 C61 1.381(4) .
C60 H60A 0.9500 .
C61 C62 1.394(4) .
C61 C64 1.495(4) .
C62 H62A 0.9500 .
C63 F3 1.228(4) .
C63 F3' 1.238(6) .
C63 F2 1.328(4) .
C63 F2' 1.337(5) .
C63 F1 1.341(4) .
C63 F1' 1.393(6) .
C64 F4' 1.307(9) .
C64 F4 1.328(6) .
C64 F5' 1.331(8) .
C64 F6' 1.338(8) .
C64 F6 1.338(5) .
C64 F5 1.355(5) .
C65 C70 1.402(4) .
C65 C66 1.402(4) .
C66 C67 1.396(4) .
C66 H66A 0.9500 .
C67 C68 1.386(4) .
C67 C72 1.495(4) .
C68 C69 1.386(4) .
C68 H68A 0.9500 .
C69 C70 1.388(4) .
C69 C71 1.487(4) .
C70 H70A 0.9500 .
C71 F22' 1.293(7) .
C71 F22 1.299(4) .
C71 F23' 1.304(6) .
C71 F23 1.317(4) .
C71 F24 1.334(4) .
C71 F24' 1.377(7) .
C72 F19' 1.294(7) .
C72 F21 1.300(5) .
C72 F19 1.313(5) .
C72 F21' 1.316(8) .
C72 F20 1.352(4) .
C72 F20' 1.375(7) .
C73 C74 1.482(6) .
C73 H73A 0.9800 .
C73 H73B 0.9800 .
C73 H73C 0.9800 .
C74 H74A 0.9900 .
C74 H74B 0.9900 .
C75 C76 1.489(7) .
C75 H75A 0.9900 .
C75 H75B 0.9900 .
C76 H76A 0.9800 .
C76 H76B 0.9800 .
C76 H76C 0.9800 .

loop_
_geom_torsion_atom_site_label_1
_geom_torsion_atom_site_label_2
_geom_torsion_atom_site_label_3
_geom_torsion_atom_site_label_4
_geom_torsion
C9 N1 C1 C2 -179.2(2)
C6 N1 C1 C2 -0.6(3)
C9 N1 C1 Fe1 0.8(3)
C6 N1 C1 Fe1 179.4(2)
N1 C1 C2 C5 0.2(4)
Fe1 C1 C2 C5 -179.8(3)
N1 C1 C2 C4 120.9(4)
Fe1 C1 C2 C4 -59.1(4)
N1 C1 C2 C3 -119.6(3)
Fe1 C1 C2 C3 60.4(4)
C4 C2 C5 C6 -118.9(4)
C3 C2 C5 C6 119.1(4)
C1 C2 C5 C6 0.3(5)
C2 C5 C6 C8 118.2(4)
C2 C5 C6 C7 -118.0(4)
C2 C5 C6 N1 -0.6(5)
C1 N1 C6 C8 -119.6(3)
C9 N1 C6 C8 58.9(4)
C1 N1 C6 C5 0.8(4)
C9 N1 C6 C5 179.3(3)
C1 N1 C6 C7 120.2(3)
C9 N1 C6 C7 -61.3(4)
C1 N1 C9 C10 85.9(3)
C6 N1 C9 C10 -92.6(3)
C1 N1 C9 C14 -90.5(3)
C6 N1 C9 C14 91.0(3)
C14 C9 C10 C11 -1.8(4)
N1 C9 C10 C11 -178.2(2)
C14 C9 C10 C18 174.1(3)
N1 C9 C10 C18 -2.2(4)
C9 C10 C11 C12 0.3(4)
C18 C10 C11 C12 -175.9(3)
C10 C11 C12 C13 0.8(4)
C11 C12 C13 C14 -0.3(4)
C12 C13 C14 C9 -1.1(4)
C12 C13 C14 C15 172.5(3)
C10 C9 C14 C13 2.3(4)
N1 C9 C14 C13 178.6(2)
C10 C9 C14 C15 -171.1(3)
N1 C9 C14 C15 5.3(4)
C13 C14 C15 C17 -70.5(3)
C9 C14 C15 C17 102.7(3)
C13 C14 C15 C16 52.9(4)
C9 C14 C15 C16 -133.8(3)
C11 C10 C18 C20 -58.3(4)
C9 C10 C18 C20 125.8(3)
C11 C10 C18 C19 64.7(3)
C9 C10 C18 C19 -111.2(3)
C29 N2 C21 C22 179.5(2)
C24 N2 C21 C22 0.6(3)
C29 N2 C21 Fe2 -1.5(3)
C24 N2 C21 Fe2 179.73(17)
N2 C21 C22 C28 131.8(2)
Fe2 C21 C22 C28 -47.2(3)
N2 C21 C22 C27 -108.8(3)
Fe2 C21 C22 C27 72.2(3)
N2 C21 C22 C23 11.6(3)
Fe2 C21 C22 C23 -167.4(2)
C21 C22 C23 C24 -19.3(3)
C28 C22 C23 C24 -138.5(3)
C27 C22 C23 C24 98.2(3)
C22 C23 C24 C25 136.9(3)
C22 C23 C24 C26 -98.6(3)
C22 C23 C24 N2 18.7(3)
C21 N2 C24 C25 -131.5(3)
C29 N2 C24 C25 49.7(3)
C21 N2 C24 C26 107.7(3)
C29 N2 C24 C26 -71.1(3)
C21 N2 C24 C23 -12.5(3)
C29 N2 C24 C23 168.7(2)
C21 N2 C29 C30 -87.7(3)
C24 N2 C29 C30 91.0(3)
C21 N2 C29 C34 89.6(3)
C24 N2 C29 C34 -91.7(3)
C34 C29 C30 C31 4.0(4)
N2 C29 C30 C31 -178.8(2)
C34 C29 C30 C38 -171.1(2)
N2 C29 C30 C38 6.1(4)
C29 C30 C31 C32 -2.0(4)
C38 C30 C31 C32 173.4(3)
C30 C31 C32 C33 -0.7(5)
C31 C32 C33 C34 1.6(5)
C32 C33 C34 C29 0.3(4)
C32 C33 C34 C35 -175.2(3)
C30 C29 C34 C33 -3.2(4)
N2 C29 C34 C33 179.6(2)
C30 C29 C34 C35 172.0(2)
N2 C29 C34 C35 -5.2(4)
C33 C34 C35 C37 69.2(4)
C29 C34 C35 C37 -105.9(3)
C33 C34 C35 C36 -53.9(4)
C29 C34 C35 C36 131.0(3)
C31 C30 C38 C40 57.1(3)
C29 C30 C38 C40 -127.8(3)
C31 C30 C38 C39 -65.5(3)
C29 C30 C38 C39 109.6(3)
C65 B1 C41 C42 46.9(3)
C57 B1 C41 C42 -75.2(3)
C49 B1 C41 C42 163.6(2)
C65 B1 C41 C46 -138.4(2)
C57 B1 C41 C46 99.5(3)
C49 B1 C41 C46 -21.6(3)
C46 C41 C42 C43 0.2(4)
B1 C41 C42 C43 175.4(2)
C41 C42 C43 C44 1.7(4)
C41 C42 C43 C48 -177.0(2)
C42 C43 C44 C45 -1.9(4)
C48 C43 C44 C45 176.8(3)
C43 C44 C45 C46 0.2(4)
C43 C44 C45 C47 179.3(3)
C44 C45 C46 C41 1.8(4)
C47 C45 C46 C41 -177.3(3)
C42 C41 C46 C45 -1.9(4)
B1 C41 C46 C45 -176.9(2)
C46 C45 C47 F12' 105.9(8)
C44 C45 C47 F12' -73.2(8)
C46 C45 C47 F12 -62.0(5)
C44 C45 C47 F12 118.9(5)
C46 C45 C47 F10 170.7(4)
C44 C45 C47 F10 -8.4(5)
C46 C45 C47 F10' -21.1(7)
C44 C45 C47 F10' 159.8(6)
C46 C45 C47 F11 54.1(5)
C44 C45 C47 F11 -125.0(4)
C46 C45 C47 F11' -135.1(7)
C44 C45 C47 F11' 45.8(7)
C44 C43 C48 F7 143.6(5)
C42 C43 C48 F7 -37.6(5)
C44 C43 C48 F7' 2.4(6)
C42 C43 C48 F7' -178.8(5)
C44 C43 C48 F9 -91.7(4)
C42 C43 C48 F9 87.0(4)
C44 C43 C48 F9' 124.0(5)
C42 C43 C48 F9' -57.3(5)
C44 C43 C48 F8 23.7(5)
C42 C43 C48 F8 -157.6(5)
C44 C43 C48 F8' -121.6(3)
C42 C43 C48 F8' 57.1(4)
C65 B1 C49 C54 -96.2(3)
C57 B1 C49 C54 27.7(3)
C41 B1 C49 C54 143.6(2)
C65 B1 C49 C50 79.4(3)
C57 B1 C49 C50 -156.6(2)
C41 B1 C49 C50 -40.7(3)
C54 C49 C50 C51 -2.8(4)
B1 C49 C50 C51 -178.8(2)
C49 C50 C51 C52 0.9(4)
C49 C50 C51 C55 -179.5(3)
C50 C51 C52 C53 1.5(4)
C55 C51 C52 C53 -178.0(3)
C51 C52 C53 C54 -1.9(4)
C51 C52 C53 C56 177.9(3)
C50 C49 C54 C53 2.4(4)
B1 C49 C54 C53 178.3(2)
C52 C53 C54 C49 -0.1(4)
C56 C53 C54 C49 -179.9(3)
C52 C51 C55 F15' 173.9(7)
C50 C51 C55 F15' -5.7(7)
C52 C51 C55 F15 -28.9(5)
C50 C51 C55 F15 151.6(4)
C52 C51 C55 F13' 48.1(6)
C50 C51 C55 F13' -131.4(6)
C52 C51 C55 F13 -151.4(3)
C50 C51 C55 F13 29.1(4)
C52 C51 C55 F14 93.1(4)
C50 C51 C55 F14 -86.4(4)
C52 C51 C55 F14' -64.4(6)
C50 C51 C55 F14' 116.0(6)
C52 C53 C56 F18 134.1(4)
C54 C53 C56 F18 -46.1(5)
C52 C53 C56 F16 12.3(5)
C54 C53 C56 F16 -168.0(4)
C52 C53 C56 F17 -106.1(4)
C54 C53 C56 F17 73.6(4)
C52 C53 C56 F17' 43.2(8)
C54 C53 C56 F17' -137.1(8)
C52 C53 C56 F18' -78.4(7)
C54 C53 C56 F18' 101.3(7)
C52 C53 C56 F16' 163.3(7)
C54 C53 C56 F16' -17.0(8)
C65 B1 C57 C62 -29.6(3)
C49 B1 C57 C62 -148.6(2)
C41 B1 C57 C62 90.5(3)
C65 B1 C57 C58 157.6(2)
C49 B1 C57 C58 38.7(3)
C41 B1 C57 C58 -82.3(3)
C62 C57 C58 C59 1.4(4)
B1 C57 C58 C59 174.6(2)
C57 C58 C59 C60 -0.5(4)
C57 C58 C59 C63 178.4(2)
C58 C59 C60 C61 -0.2(4)
C63 C59 C60 C61 -179.1(2)
C59 C60 C61 C62 0.0(4)
C59 C60 C61 C64 -179.5(2)
C60 C61 C62 C57 1.0(4)
C64 C61 C62 C57 -179.5(2)
C58 C57 C62 C61 -1.6(4)
B1 C57 C62 C61 -174.8(2)
C58 C59 C63 F3 -83.4(5)
C60 C59 C63 F3 95.5(5)
C58 C59 C63 F3' 76.2(6)
C60 C59 C63 F3' -104.9(6)
C58 C59 C63 F2 40.5(4)
C60 C59 C63 F2 -140.6(3)
C58 C59 C63 F2' -153.2(5)
C60 C59 C63 F2' 25.7(6)
C58 C59 C63 F1 152.5(4)
C60 C59 C63 F1 -28.6(5)
C58 C59 C63 F1' -44.3(4)
C60 C59 C63 F1' 134.6(4)
C60 C61 C64 F4' -153.8(9)
C62 C61 C64 F4' 26.7(9)
C60 C61 C64 F4 -16.6(5)
C62 C61 C64 F4 163.9(5)
C60 C61 C64 F5' 83.2(7)
C62 C61 C64 F5' -96.3(7)
C60 C61 C64 F6' -31.3(9)
C62 C61 C64 F6' 149.2(9)
C60 C61 C64 F6 107.1(4)
C62 C61 C64 F6 -72.4(4)
C60 C61 C64 F5 -135.7(4)
C62 C61 C64 F5 44.8(5)
C57 B1 C65 C70 154.5(2)
C49 B1 C65 C70 -82.5(3)
C41 B1 C65 C70 38.6(3)
C57 B1 C65 C66 -32.4(3)
C49 B1 C65 C66 90.6(3)
C41 B1 C65 C66 -148.3(2)
C70 C65 C66 C67 -0.7(4)
B1 C65 C66 C67 -174.1(2)
C65 C66 C67 C68 2.0(4)
C65 C66 C67 C72 -175.3(2)
C66 C67 C68 C69 -1.2(4)
C72 C67 C68 C69 176.0(2)
C67 C68 C69 C70 -0.6(4)
C67 C68 C69 C71 180.0(2)
C68 C69 C70 C65 1.8(4)
C71 C69 C70 C65 -178.7(2)
C66 C65 C70 C69 -1.1(4)
B1 C65 C70 C69 172.5(2)
C68 C69 C71 F22' -39.2(6)
C70 C69 C71 F22' 141.3(5)
C68 C69 C71 F22 113.4(4)
C70 C69 C71 F22 -66.1(4)
C68 C69 C71 F23' -166.1(6)
C70 C69 C71 F23' 14.4(6)
C68 C69 C71 F23 -9.4(4)
C70 C69 C71 F23 171.2(3)
C68 C69 C71 F24 -127.5(3)
C70 C69 C71 F24 53.1(4)
C68 C69 C71 F24' 76.3(5)
C70 C69 C71 F24' -103.2(5)
C68 C67 C72 F19' -1.5(7)
C66 C67 C72 F19' 175.8(7)
C68 C67 C72 F21 -89.9(4)
C66 C67 C72 F21 87.3(4)
C68 C67 C72 F19 146.0(3)
C66 C67 C72 F19 -36.7(4)
C68 C67 C72 F21' 125.7(6)
C66 C67 C72 F21' -57.0(7)
C68 C67 C72 F20 28.5(4)
C66 C67 C72 F20 -154.2(3)
C68 C67 C72 F20' -120.2(5)
C66 C67 C72 F20' 57.0(6)
C75 O1 C74 C73 -178.8(3)
C74 O1 C75 C76 -179.3(4)
